data_4132747
loop_
_publ_author_name
'Liu, Jian'
'Ye, Jingyun'
'Li, Zhanyong'
'Otake, Ken-Ichi'
'Liao, Yijun'
'Peters, Aaron W.'
'Noh, Hyunho'
'Truhlar, Donald G.'
'Gagliardi, Laura'
'Cramer, Christopher J.'
'Farha, Omar K.'
'Hupp, Joseph T.'

_publ_section_title
;
 Beyond the Active Site: Tuning the Activity and Selectivity of a
 Metal-Organic Framework-Supported Ni Catalyst for Ethylene Dimerization.
;
_journal_issue 36
_journal_name_full 'Journal of the American Chemical Society'
_journal_page_first 11174
_journal_page_last 11178
_journal_paper_doi 10.1021/jacs.8b06006
_journal_volume 140
_journal_year 2018
_chemical_formula_moiety 'C88 H44 O32 Zr6 (C5 F6 H2)4'
_chemical_formula_sum 'C108 H52 F24 O32 Zr6'
_chemical_formula_weight 2864.81
_space_group_crystal_system hexagonal
_space_group_IT_number 191
_space_group_name_Hall '-P 6 2'
_space_group_name_H-M_alt 'P 6/m m m'
_atom_sites_solution_hydrogens geom
_audit_creation_method SHELXL-2017/1
_audit_update_record
;
2017-11-21 deposited with the CCDC.
2017-11-21 downloaded from the CCDC.
;
_cell_angle_alpha 90
_cell_angle_beta 90
_cell_angle_gamma 120
_cell_formula_units_Z 3
_cell_length_a 39.341(3)
_cell_length_b 39.341(3)
_cell_length_c 16.4692(16)
_cell_measurement_reflns_used 1198
_cell_measurement_temperature 100(2)
_cell_measurement_theta_max 18.60
_cell_measurement_theta_min 2.16
_cell_volume 22075(3)
_computing_cell_refinement 'Bruker SAINT'
_computing_data_collection 'Bruker APEX2'
_computing_data_reduction 'Bruker SAINT'
_computing_publication_material 'Yadokari-XG (Wakita, Nemoto et al., 2009)'
_computing_structure_refinement 'SHELXL-2017/1 (Sheldrick, 2017)'
_computing_structure_solution 'SHELXT 2014/5 (Sheldrick, 2014)'
_diffrn_ambient_temperature 100(2)
_diffrn_measured_fraction_theta_full 0.998
_diffrn_measured_fraction_theta_max 0.998
_diffrn_measurement_device_type 'Bruker APEX-II CCD'
_diffrn_measurement_method '\f and \w scans'
_diffrn_radiation_type MoK\a
_diffrn_radiation_wavelength 0.71073
_diffrn_reflns_av_R_equivalents 0.2118
_diffrn_reflns_av_unetI/netI 0.1420
_diffrn_reflns_Laue_measured_fraction_full 0.998
_diffrn_reflns_Laue_measured_fraction_max 0.998
_diffrn_reflns_limit_h_max 37
_diffrn_reflns_limit_h_min -41
_diffrn_reflns_limit_k_max 26
_diffrn_reflns_limit_k_min -41
_diffrn_reflns_limit_l_max 18
_diffrn_reflns_limit_l_min -7
_diffrn_reflns_number 35721
_diffrn_reflns_point_group_measured_fraction_full 0.998
_diffrn_reflns_point_group_measured_fraction_max 0.998
_diffrn_reflns_theta_full 23.817
_diffrn_reflns_theta_max 23.817
_diffrn_reflns_theta_min 0.598
_diffrn_source 'MoK\a I\mS microfocus source with MX Optics'
_exptl_absorpt_coefficient_mu 0.250
_exptl_absorpt_correction_T_max 0.7450
_exptl_absorpt_correction_T_min 0.6067
_exptl_absorpt_correction_type multi-scan
_exptl_absorpt_process_details '(SADABS-2014/5; Krause et al., 2015)'
_exptl_crystal_colour yellow
_exptl_crystal_density_diffrn 0.647
_exptl_crystal_density_method 'not measured'
_exptl_crystal_description block
_exptl_crystal_F_000 4236
_exptl_crystal_size_max 0.030
_exptl_crystal_size_mid 0.030
_exptl_crystal_size_min 0.020
_refine_diff_density_max 0.812
_refine_diff_density_min -0.760
_refine_diff_density_rms 0.087
_refine_ls_extinction_method none
_refine_ls_goodness_of_fit_ref 0.946
_refine_ls_hydrogen_treatment constr
_refine_ls_matrix_type full
_refine_ls_number_parameters 213
_refine_ls_number_reflns 6348
_refine_ls_number_restraints 75
_refine_ls_restrained_S_all 0.945
_refine_ls_R_factor_all 0.1141
_refine_ls_R_factor_gt 0.0689
_refine_ls_shift/su_max 0.001
_refine_ls_shift/su_mean 0.000
_refine_ls_structure_factor_coef Fsqd
_refine_ls_weighting_details 'w=1/[\s^2^(Fo^2^)+(0.1276P)^2^] where P=(Fo^2^+2Fc^2^)/3'
_refine_ls_weighting_scheme calc
_refine_ls_wR_factor_gt 0.2018
_refine_ls_wR_factor_ref 0.2250
_reflns_Friedel_coverage 0.000
_reflns_number_gt 3472
_reflns_number_total 6348
_reflns_threshold_expression 'I > 2\s(I)'
_cod_data_source_file ja8b06006_si_002.cif
_cod_data_source_block NU1000-Facac-ALD
_cod_original_cell_volume 22075(4)
_cod_database_code 4132747
_shelx_shelxl_version_number 2017/1
_shelx_space_group_comment
;
The symmetry employed for this shelxl refinement is uniquely defined
by the following loop, which should always be used as a source of
symmetry information in preference to the above space-group names.
They are only intended as comments.
;

loop_
_space_group_symop_operation_xyz
'x, y, z'
'-x, -y, z'
'-y, x-y, z'
'-x+y, -x, z'
'x-y, x, z'
'y, -x+y, z'
'x-y, -y, -z'
'-x, -x+y, -z'
'y, x, -z'
'-y, -x, -z'
'x, x-y, -z'
'-x+y, y, -z'
'-x, -y, -z'
'x, y, -z'
'y, -x+y, -z'
'x-y, x, -z'
'-x+y, -x, -z'
'-y, x-y, -z'
'-x+y, y, z'
'x, x-y, z'
'-y, -x, z'
'y, x, z'
'-x, -x+y, z'
'x-y, -y, z'

loop_
_atom_site_label
_atom_site_type_symbol
_atom_site_fract_x
_atom_site_fract_y
_atom_site_fract_z
_atom_site_U_iso_or_equiv
_atom_site_adp_type
_atom_site_occupancy
_atom_site_site_symmetry_order
_atom_site_calc_flag
_atom_site_refinement_flags_posn
_atom_site_refinement_flags_adp
_atom_site_refinement_flags_occupancy
C1 C 0.6016(2) 0.0933(2) 0.6336(4) 0.0393(18) Uani 1 1 d . . .
C2 C 0.6340(2) 0.1247(2) 0.6839(4) 0.046(2) Uani 1 1 d . . .
C3 C 0.6528(2) 0.1146(2) 0.7413(4) 0.055(2) Uani 1 1 d . . .
H1 H 0.646424 0.088087 0.748190 0.065 Uiso 1 1 calc R U .
C4 C 0.6813(2) 0.1442(2) 0.7890(4) 0.058(2) Uani 1 1 d . . .
H2 H 0.693934 0.137555 0.830010 0.069 Uiso 1 1 calc R U .
C5 C 0.6916(2) 0.1827(2) 0.7788(4) 0.054(2) Uani 1 1 d . . .
C6 C 0.6730(2) 0.1930(2) 0.7189(4) 0.057(2) Uani 1 1 d . . .
H3 H 0.680474 0.219745 0.710869 0.068 Uiso 1 1 calc R U .
C7 C 0.6444(2) 0.1646(2) 0.6727(4) 0.053(2) Uani 1 1 d . . .
H4 H 0.631284 0.171379 0.632940 0.063 Uiso 1 1 calc R U .
C8 C 0.6905(2) 0.1841(2) 0.9591(4) 0.069(3) Uani 1 1 d . . .
H5 H 0.668927 0.163732 0.930668 0.082 Uiso 1 1 calc R U .
C9 C 0.7231(2) 0.2149(2) 0.9138(4) 0.056(2) Uani 1 1 d . . .
C10 C 0.7228(2) 0.2148(2) 0.8272(4) 0.054(2) Uani 1 1 d . . .
C11 C 0.7537(2) 0.2463(2) 0.7877(6) 0.074(4) Uani 1 2 d S T P
H6 H 0.753339 0.246660 0.730009 0.089 Uiso 1 2 calc R U P
C12 C 0.75395(18) 0.24605(18) 0.9572(6) 0.055(3) Uani 1 2 d S T P
C13 C 0.6086(3) 0.000000 0.7587(7) 0.057(3) Uani 1 2 d S TU P
H7 H 0.607539 -0.023280 0.784370 0.068 Uiso 0.5 1 calc R U P
H8 H 0.630819 0.023280 0.784370 0.068 Uiso 0.5 1 calc R U P
C14 C 0.6190(3) 0.000000 0.6788(8) 0.069(3) Uani 1 2 d S TU P
C15 C 0.5758(4) 0.000000 0.7817(8) 0.066(3) Uani 1 2 d S TU P
C16 C 0.6593(5) 0.000000 0.6579(14) 0.128(6) Uani 1 2 d S TU P
C17 C 0.5671(7) 0.000000 0.8853(14) 0.158(8) Uani 1 2 d S TU P
F1 F 0.6662(4) 0.000000 0.5856(10) 0.082(4) Uiso 0.5 2 d S U P
F2 F 0.6768(4) 0.000000 0.7212(11) 0.103(5) Uiso 0.5 2 d S U P
O1 O 0.54850(18) 0.000000 0.7403(4) 0.0478(19) Uani 1 2 d S T P
O2 O 0.60083(17) 0.000000 0.6149(4) 0.0499(19) Uani 1 2 d S T P
F3 F 0.6819(6) 0.0341(6) 0.6158(12) 0.192(8) Uiso 0.5 1 d . U P
O3 O 0.59151(15) 0.05860(13) 0.6489(3) 0.0571(16) Uani 1 1 d . . .
F4 F 0.6877(5) 0.0354(5) 0.7007(10) 0.154(6) Uiso 0.5 1 d . U P
O4 O 0.58577(12) 0.10445(11) 0.5804(2) 0.0282(11) Uani 1 1 d . . .
F5 F 0.5357(4) 0.000000 0.8970(9) 0.074(4) Uiso 0.5 2 d S U P
O5 O 0.5631(3) 0.0341(2) 0.500000 0.094(4) Uani 1 2 d S T P
F6 F 0.5688(4) -0.0337(4) 0.9081(8) 0.106(4) Uiso 0.5 1 d . U P
O6 O 0.48304(10) -0.0339(2) 0.6093(7) 0.093(4) Uani 1 2 d S T P
Zr1 Zr 0.53658(2) 0.07317(3) 0.500000 0.0200(3) Uani 1 4 d S T P
Zr2 Zr 0.54479(2) 0.000000 0.60691(5) 0.0214(3) Uani 1 2 d S T P
F7 F 0.5945(6) 0.000000 0.9207(15) 0.154(8) Uiso 0.5 2 d S U P
F8 F 0.5361(7) -0.0365(7) 0.8912(15) 0.235(10) Uiso 0.5 1 d . U P

loop_
_atom_site_aniso_label
_atom_site_aniso_U_11
_atom_site_aniso_U_22
_atom_site_aniso_U_33
_atom_site_aniso_U_23
_atom_site_aniso_U_13
_atom_site_aniso_U_12
C1 0.043(5) 0.034(4) 0.029(4) -0.011(3) -0.018(4) 0.010(4)
C2 0.041(4) 0.038(4) 0.028(4) -0.004(3) -0.016(4) -0.003(4)
C3 0.058(5) 0.035(4) 0.044(5) 0.000(4) -0.021(4) 0.003(4)
C4 0.052(5) 0.046(5) 0.043(5) 0.012(4) -0.016(4) 0.000(4)
C5 0.049(5) 0.045(5) 0.025(4) -0.004(4) -0.004(4) -0.009(4)
C6 0.074(6) 0.027(4) 0.036(4) -0.004(4) -0.017(4) 0.001(4)
C7 0.060(5) 0.028(4) 0.045(4) -0.002(4) -0.017(4) 0.003(4)
C8 0.060(5) 0.044(5) 0.027(4) -0.001(4) -0.005(4) -0.030(4)
C9 0.049(5) 0.047(5) 0.024(4) 0.004(4) 0.004(4) -0.011(4)
C10 0.039(5) 0.046(5) 0.027(4) -0.001(4) -0.002(4) -0.016(4)
C11 0.065(5) 0.065(5) 0.021(5) 0.014(4) -0.014(4) -0.021(7)
C12 0.046(4) 0.046(4) 0.023(5) 0.001(3) -0.001(3) -0.015(5)
C13 0.069(6) 0.050(6) 0.046(6) 0.000 -0.027(5) 0.025(3)
C14 0.071(6) 0.080(8) 0.059(7) 0.000 -0.009(6) 0.040(4)
C15 0.071(6) 0.079(8) 0.051(7) 0.000 -0.003(6) 0.040(4)
C16 0.120(9) 0.151(13) 0.123(12) 0.000 -0.021(10) 0.076(7)
C17 0.155(12) 0.180(16) 0.148(14) 0.000 -0.029(12) 0.090(8)
O1 0.059(4) 0.058(5) 0.026(4) 0.000 -0.009(3) 0.029(2)
O2 0.044(3) 0.063(5) 0.049(4) 0.000 -0.014(3) 0.032(2)
O3 0.071(4) 0.020(3) 0.064(4) -0.005(3) -0.041(3) 0.011(3)
O4 0.033(3) 0.018(2) 0.019(2) -0.0044(18) -0.004(2) 0.002(2)
O5 0.218(11) 0.033(4) 0.014(3) 0.000 0.000 0.051(6)
O6 0.035(3) 0.034(4) 0.209(11) -0.063(6) -0.032(3) 0.017(2)
Zr1 0.0282(6) 0.0149(6) 0.0125(6) 0.000 0.000 0.0074(3)
Zr2 0.0298(4) 0.0176(5) 0.0128(4) 0.000 -0.0028(3) 0.0088(2)

loop_
_atom_type_symbol
_atom_type_description
_atom_type_scat_dispersion_real
_atom_type_scat_dispersion_imag
_atom_type_scat_source
C C 0.0033 0.0016 'International Tables Vol C Tables 4.2.6.8 and 6.1.1.4'
O O 0.0106 0.0060 'International Tables Vol C Tables 4.2.6.8 and 6.1.1.4'
F F 0.0171 0.0103 'International Tables Vol C Tables 4.2.6.8 and 6.1.1.4'
Zr Zr -2.9673 0.5597 'International Tables Vol C Tables 4.2.6.8 and 6.1.1.4'
H H 0.0000 0.0000 'International Tables Vol C Tables 4.2.6.8 and 6.1.1.4'

loop_
_geom_angle_atom_site_label_1
_geom_angle_atom_site_label_2
_geom_angle_atom_site_label_3
_geom_angle
_geom_angle_site_symmetry_1
_geom_angle_site_symmetry_3
O3 C1 O4 125.2(6) . .
O3 C1 C2 117.7(6) . .
O4 C1 C2 117.1(6) . .
C3 C2 C7 120.5(6) . .
C3 C2 C1 120.0(7) . .
C7 C2 C1 119.6(6) . .
C2 C3 C4 118.2(7) . .
C5 C4 C3 121.9(7) . .
C4 C5 C6 119.8(7) . .
C4 C5 C10 122.7(7) . .
C6 C5 C10 117.5(7) . .
C7 C6 C5 119.7(7) . .
C6 C7 C2 119.9(7) . .
C8 C8 C9 120.9(4) 14_557 .
C12 C9 C10 120.7(7) . .
C12 C9 C8 118.7(6) . .
C10 C9 C8 120.6(6) . .
C11 C10 C9 117.6(7) . .
C11 C10 C5 119.4(6) . .
C9 C10 C5 122.9(6) . .
C10 C11 C10 124.1(9) . 21_665
C12 C12 C9 120.4(4) 14_557 21_665
C12 C12 C9 120.4(4) 14_557 .
C9 C12 C9 119.2(9) 21_665 .
C15 C13 C14 123.5(11) . .
O2 C14 C13 128.5(12) . .
O2 C14 C16 112.0(13) . .
C13 C14 C16 119.5(13) . .
O1 C15 C13 131.3(12) . .
O1 C15 C17 111.1(13) . .
C13 C15 C17 117.6(14) . .
F2 C16 F1 134(2) . .
F2 C16 F3 109.5(14) . 24
F1 C16 F3 58.1(13) . 24
F2 C16 F3 109.5(14) . .
F1 C16 F3 58.1(13) . .
F3 C16 F3 116(3) 24 .
F2 C16 F4 55.8(10) . 24
F1 C16 F4 114.0(13) . 24
F3 C16 F4 59.8(9) 24 24
F3 C16 F4 154(2) . 24
F2 C16 F4 55.8(10) . .
F1 C16 F4 114.0(13) . .
F3 C16 F4 154(2) 24 .
F3 C16 F4 59.8(9) . .
F4 C16 F4 111(2) 24 .
F2 C16 C14 111.2(19) . .
F1 C16 C14 115.2(17) . .
F3 C16 C14 105.3(14) 24 .
F3 C16 C14 105.3(14) . .
F4 C16 C14 100.4(12) 24 .
F4 C16 C14 100.4(12) . .
F7 C17 F5 143(3) . .
F7 C17 F8 107.0(18) . 24
F5 C17 F8 67.7(18) . 24
F7 C17 F8 107.0(18) . .
F5 C17 F8 67.7(18) . .
F8 C17 F8 135(4) 24 .
F7 C17 F6 54.5(11) . 24
F5 C17 F6 118.0(14) . 24
F8 C17 F6 54.6(11) 24 24
F8 C17 F6 158(2) . 24
F7 C17 F6 54.5(11) . .
F5 C17 F6 118.0(14) . .
F8 C17 F6 158(2) 24 .
F8 C17 F6 54.6(11) . .
F6 C17 F6 109(2) 24 .
F7 C17 C15 107(2) . .
F5 C17 C15 110.1(18) . .
F8 C17 C15 98.2(16) 24 .
F8 C17 C15 98.2(16) . .
F6 C17 C15 99.2(14) 24 .
F6 C17 C15 99.2(14) . .
F3 F1 F3 133(2) 24 .
F3 F1 C16 66.9(12) 24 .
F3 F1 C16 66.9(12) . .
C16 F2 F4 70.4(12) . 24
C16 F2 F4 70.4(12) . .
F4 F2 F4 141(2) 24 .
C15 O1 Zr2 126.2(7) . .
C14 O2 Zr2 127.6(8) . .
F1 F3 C16 55.0(15) . .
F1 F3 F4 114(2) . .
C16 F3 F4 63.2(12) . .
C1 O3 Zr2 136.2(4) . .
F2 F4 C16 53.8(12) . .
F2 F4 F3 105.2(18) . .
C16 F4 F3 57.0(11) . .
C1 O4 Zr1 132.9(4) . .
C17 F5 F8 59.3(12) . .
C17 F5 F8 59.3(12) . 24
F8 F5 F8 119(2) . 24
Zr2 O5 Zr2 113.2(3) 14_556 .
Zr2 O5 Zr1 107.9(3) 14_556 .
Zr2 O5 Zr1 107.9(3) . .
F7 F6 F8 113(2) . .
F7 F6 C17 54.9(14) . .
F8 F6 C17 60.1(13) . .
Zr2 O6 Zr2 113.4(3) 2_655 .
Zr2 O6 Zr1 108.2(3) 2_655 13_656
Zr2 O6 Zr1 108.2(3) . 13_656
O4 Zr1 O4 120.6(2) 14_556 19_655
O4 Zr1 O4 75.6(2) 14_556 12_656
O4 Zr1 O4 76.0(2) 19_655 12_656
O4 Zr1 O4 76.0(2) 14_556 .
O4 Zr1 O4 75.6(2) 19_655 .
O4 Zr1 O4 120.6(2) 12_656 .
O4 Zr1 O6 78.6(2) 14_556 13_656
O4 Zr1 O6 142.12(11) 19_655 13_656
O4 Zr1 O6 78.5(2) 12_656 13_656
O4 Zr1 O6 142.12(11) . 13_656
O4 Zr1 O6 142.12(11) 14_556 2_655
O4 Zr1 O6 78.5(2) 19_655 2_655
O4 Zr1 O6 142.12(11) 12_656 2_655
O4 Zr1 O6 78.5(2) . 2_655
O6 Zr1 O6 106.8(5) 13_656 2_655
O4 Zr1 O5 78.4(2) 14_556 .
O4 Zr1 O5 141.95(10) 19_655 .
O4 Zr1 O5 141.95(10) 12_656 .
O4 Zr1 O5 78.4(2) . .
O6 Zr1 O5 69.30(18) 13_656 .
O6 Zr1 O5 69.30(18) 2_655 .
O4 Zr1 O5 141.95(10) 14_556 19_655
O4 Zr1 O5 78.4(2) 19_655 19_655
O4 Zr1 O5 78.4(2) 12_656 19_655
O4 Zr1 O5 141.95(10) . 19_655
O6 Zr1 O5 69.31(18) 13_656 19_655
O6 Zr1 O5 69.31(18) 2_655 19_655
O5 Zr1 O5 107.3(5) . 19_655
O4 Zr1 Zr2 74.71(11) 14_556 14_556
O4 Zr1 Zr2 164.67(12) 19_655 14_556
O4 Zr1 Zr2 110.46(10) 12_656 14_556
O4 Zr1 Zr2 110.56(11) . 14_556
O6 Zr1 Zr2 34.62(12) 13_656 14_556
O6 Zr1 Zr2 88.8(2) 2_655 14_556
O5 Zr1 Zr2 34.72(12) . 14_556
O5 Zr1 Zr2 89.1(2) 19_655 14_556
O4 Zr1 Zr2 110.46(10) 14_556 13_656
O4 Zr1 Zr2 110.56(11) 19_655 13_656
O4 Zr1 Zr2 74.71(11) 12_656 13_656
O4 Zr1 Zr2 164.67(11) . 13_656
O6 Zr1 Zr2 34.62(12) 13_656 13_656
O6 Zr1 Zr2 88.8(2) 2_655 13_656
O5 Zr1 Zr2 89.1(2) . 13_656
O5 Zr1 Zr2 34.72(12) 19_655 13_656
Zr2 Zr1 Zr2 60.00(3) 14_556 13_656
O4 Zr1 Zr2 164.67(11) 14_556 2_655
O4 Zr1 Zr2 74.71(11) 19_655 2_655
O4 Zr1 Zr2 110.56(11) 12_656 2_655
O4 Zr1 Zr2 110.46(10) . 2_655
O6 Zr1 Zr2 88.8(2) 13_656 2_655
O6 Zr1 Zr2 34.62(12) 2_655 2_655
O5 Zr1 Zr2 89.1(2) . 2_655
O5 Zr1 Zr2 34.72(12) 19_655 2_655
Zr2 Zr1 Zr2 89.96(3) 14_556 2_655
Zr2 Zr1 Zr2 59.95(3) 13_656 2_655
O4 Zr1 Zr2 110.56(11) 14_556 .
O4 Zr1 Zr2 110.46(10) 19_655 .
O4 Zr1 Zr2 164.67(12) 12_656 .
O4 Zr1 Zr2 74.71(11) . .
O6 Zr1 Zr2 88.8(2) 13_656 .
O6 Zr1 Zr2 34.62(12) 2_655 .
O5 Zr1 Zr2 34.72(12) . .
O5 Zr1 Zr2 89.1(2) 19_655 .
Zr2 Zr1 Zr2 59.95(3) 14_556 .
Zr2 Zr1 Zr2 89.96(3) 13_656 .
Zr2 Zr1 Zr2 60.00(3) 2_655 .
O6 Zr2 O6 66.5(3) . 2_655
O6 Zr2 O5 109.7(4) . .
O6 Zr2 O5 74.5(4) 2_655 .
O6 Zr2 O5 74.5(4) . 7_556
O6 Zr2 O5 109.7(4) 2_655 7_556
O5 Zr2 O5 66.7(3) . 7_556
O6 Zr2 O1 92.1(3) . .
O6 Zr2 O1 92.1(3) 2_655 .
O5 Zr2 O1 146.24(18) . .
O5 Zr2 O1 146.24(17) 7_556 .
O6 Zr2 O2 146.46(17) . .
O6 Zr2 O2 146.45(18) 2_655 .
O5 Zr2 O2 91.5(3) . .
O5 Zr2 O2 91.5(3) 7_556 .
O1 Zr2 O2 82.8(3) . .
O6 Zr2 O3 76.1(2) . 24
O6 Zr2 O3 138.2(2) 2_655 24
O5 Zr2 O3 138.3(2) . 24
O5 Zr2 O3 76.0(2) 7_556 24
O1 Zr2 O3 70.67(15) . 24
O2 Zr2 O3 70.94(15) . 24
O6 Zr2 O3 138.2(2) . .
O6 Zr2 O3 76.1(2) 2_655 .
O5 Zr2 O3 76.0(2) . .
O5 Zr2 O3 138.3(2) 7_556 .
O1 Zr2 O3 70.67(15) . .
O2 Zr2 O3 70.94(15) . .
O3 Zr2 O3 128.0(2) 24 .
O6 Zr2 Zr2 91.0(3) . 14_556
O6 Zr2 Zr2 91.0(3) 2_655 14_556
O5 Zr2 Zr2 33.41(16) . 14_556
O5 Zr2 Zr2 33.41(16) 7_556 14_556
O1 Zr2 Zr2 176.20(19) . 14_556
O2 Zr2 Zr2 93.42(18) . 14_556
O3 Zr2 Zr2 108.13(14) 24 14_556
O3 Zr2 Zr2 108.13(14) . 14_556
O6 Zr2 Zr1 88.8(2) . .
O6 Zr2 Zr1 37.2(2) 2_655 .
O5 Zr2 Zr1 37.4(3) . .
O5 Zr2 Zr1 89.1(2) 7_556 .
O1 Zr2 Zr1 122.12(11) . .
O2 Zr2 Zr1 121.93(10) . .
O3 Zr2 Zr1 161.01(12) 24 .
O3 Zr2 Zr1 70.97(12) . .
Zr2 Zr2 Zr1 60.023(14) 14_556 .
O6 Zr2 Zr1 37.2(2) . 13_656
O6 Zr2 Zr1 88.8(2) 2_655 13_656
O5 Zr2 Zr1 89.1(2) . 13_656
O5 Zr2 Zr1 37.4(3) 7_556 13_656
O1 Zr2 Zr1 122.12(11) . 13_656
O2 Zr2 Zr1 121.94(10) . 13_656
O3 Zr2 Zr1 70.97(12) 24 13_656
O3 Zr2 Zr1 161.01(12) . 13_656
Zr2 Zr2 Zr1 60.024(14) 14_556 13_656
Zr1 Zr2 Zr1 90.04(3) . 13_656
O6 Zr2 Zr2 33.28(16) . 2_655
O6 Zr2 Zr2 33.28(16) 2_655 2_655
O5 Zr2 Zr2 91.3(3) . 2_655
O5 Zr2 Zr2 91.3(3) 7_556 2_655
O1 Zr2 Zr2 93.80(19) . 2_655
O2 Zr2 Zr2 176.58(18) . 2_655
O3 Zr2 Zr2 107.97(14) 24 2_655
O3 Zr2 Zr2 107.97(14) . 2_655
Zr2 Zr2 Zr2 90.0 14_556 2_655
Zr1 Zr2 Zr2 59.998(15) . 2_655
Zr1 Zr2 Zr2 59.996(15) 13_656 2_655
F6 F7 F6 141(3) 24 .
F6 F7 C17 70.6(14) 24 .
F6 F7 C17 70.6(14) . .
F6 F8 C17 65.3(16) . .
F6 F8 F5 114(2) . .
C17 F8 F5 52.9(17) . .

loop_
_geom_bond_atom_site_label_1
_geom_bond_atom_site_label_2
_geom_bond_distance
_geom_bond_site_symmetry_2
C1 O3 1.241(8) .
C1 O4 1.274(7) .
C1 C2 1.504(9) .
C2 C3 1.376(9) .
C2 C7 1.425(10) .
C3 C4 1.387(9) .
C4 C5 1.367(10) .
C5 C6 1.403(10) .
C5 C10 1.479(9) .
C6 C7 1.356(9) .
C8 C8 1.347(13) 14_557
C8 C9 1.454(9) .
C9 C12 1.415(8) .
C9 C10 1.426(9) .
C10 C11 1.390(8) .
C12 C12 1.409(18) 14_557
C13 C15 1.347(15) .
C13 C14 1.379(16) .
C14 O2 1.271(13) .
C14 C16 1.62(2) .
C15 O1 1.270(13) .
C15 C17 1.74(3) .
C16 F2 1.25(2) .
C16 F1 1.22(2) .
C16 F3 1.37(2) 24
C16 F3 1.37(2) .
C16 F4 1.460(18) 24
C16 F4 1.460(18) .
C17 F7 1.22(3) .
C17 F5 1.25(3) .
C17 F8 1.35(2) 24
C17 F8 1.35(2) .
C17 F6 1.411(18) 24
C17 F6 1.411(18) .
F1 F3 1.27(2) 24
F1 F3 1.27(2) .
F2 F4 1.281(18) 24
F2 F4 1.281(18) .
O1 Zr2 2.202(6) .
O2 Zr2 2.209(7) .
F3 F4 1.41(2) .
O3 Zr2 2.221(4) .
O4 Zr1 2.152(4) .
F5 F8 1.45(3) .
F5 F8 1.45(3) 24
O5 Zr2 2.109(4) 14_556
O5 Zr2 2.109(4) .
O5 Zr1 2.249(9) .
F6 F7 1.217(16) .
F6 F8 1.27(2) .
O6 Zr2 2.108(4) 2_655
O6 Zr2 2.108(4) .
O6 Zr1 2.242(9) 13_656
Zr1 Zr2 3.5240(10) 14_556
Zr1 Zr2 3.5240(10) 13_656
Zr1 Zr2 3.5240(10) 2_655
Zr1 Zr2 3.5241(10) .
Zr2 Zr2 3.5215(16) 14_556
Zr2 Zr2 3.5241(17) 2_655

loop_
_geom_torsion_atom_site_label_1
_geom_torsion_atom_site_label_2
_geom_torsion_atom_site_label_3
_geom_torsion_atom_site_label_4
_geom_torsion
_geom_torsion_site_symmetry_1
_geom_torsion_site_symmetry_4
O3 C1 C2 C3 3.4(11) . .
O4 C1 C2 C3 -178.7(7) . .
O3 C1 C2 C7 -175.2(7) . .
O4 C1 C2 C7 2.7(10) . .
C7 C2 C3 C4 1.5(12) . .
C1 C2 C3 C4 -177.0(7) . .
C2 C3 C4 C5 -1.8(12) . .
C3 C4 C5 C6 0.5(13) . .
C3 C4 C5 C10 -178.0(7) . .
C4 C5 C6 C7 1.2(12) . .
C10 C5 C6 C7 179.7(7) . .
C5 C6 C7 C2 -1.4(12) . .
C3 C2 C7 C6 0.0(12) . .
C1 C2 C7 C6 178.6(7) . .
C8 C8 C9 C12 -3.1(12) 14_557 .
C8 C8 C9 C10 -179.8(6) 14_557 .
C12 C9 C10 C11 -0.3(16) . .
C8 C9 C10 C11 176.4(10) . .
C12 C9 C10 C5 178.9(9) . .
C8 C9 C10 C5 -4.4(14) . .
C4 C5 C10 C11 125.2(11) . .
C6 C5 C10 C11 -53.2(13) . .
C4 C5 C10 C9 -54.0(13) . .
C6 C5 C10 C9 127.6(9) . .
C9 C10 C11 C10 2(2) . 21_665
C5 C10 C11 C10 -177.6(9) . 21_665
C10 C9 C12 C12 179.8(6) . 14_557
C8 C9 C12 C12 3.1(12) . 14_557
C10 C9 C12 C9 -1.0(19) . 21_665
C8 C9 C12 C9 -177.7(7) . 21_665
C15 C13 C14 O2 0.000(5) . .
C15 C13 C14 C16 180.000(5) . .
C14 C13 C15 O1 0.000(5) . .
C14 C13 C15 C17 180.000(6) . .
O2 C14 C16 F2 180.000(5) . .
C13 C14 C16 F2 0.000(6) . .
O2 C14 C16 F1 0.000(5) . .
C13 C14 C16 F1 180.000(4) . .
O2 C14 C16 F3 -61.5(15) . 24
C13 C14 C16 F3 118.5(15) . 24
O2 C14 C16 F3 61.5(15) . .
C13 C14 C16 F3 -118.5(15) . .
O2 C14 C16 F4 -122.8(12) . 24
C13 C14 C16 F4 57.2(12) . 24
O2 C14 C16 F4 122.8(12) . .
C13 C14 C16 F4 -57.2(12) . .
O1 C15 C17 F7 180.000(7) . .
C13 C15 C17 F7 0.000(9) . .
O1 C15 C17 F5 0.000(6) . .
C13 C15 C17 F5 180.000(5) . .
O1 C15 C17 F8 -69.2(19) . 24
C13 C15 C17 F8 110.8(19) . 24
O1 C15 C17 F8 69.2(19) . .
C13 C15 C17 F8 -110.8(19) . .
O1 C15 C17 F6 -124.5(13) . 24
C13 C15 C17 F6 55.5(13) . 24
O1 C15 C17 F6 124.5(13) . .
C13 C15 C17 F6 -55.5(13) . .
F2 C16 F1 F3 87.1(13) . 24
F3 C16 F1 F3 174(3) . 24
F4 C16 F1 F3 22.4(17) 24 24
F4 C16 F1 F3 152(2) . 24
C14 C16 F1 F3 -92.9(13) . 24
F2 C16 F1 F3 -87.1(13) . .
F3 C16 F1 F3 -174(3) 24 .
F4 C16 F1 F3 -152(2) 24 .
F4 C16 F1 F3 -22.4(17) . .
C14 C16 F1 F3 92.9(13) . .
F1 C16 F2 F4 -91.7(11) . 24
F3 C16 F2 F4 -27.6(18) 24 24
F3 C16 F2 F4 -156(2) . 24
F4 C16 F2 F4 177(2) . 24
C14 C16 F2 F4 88.3(11) . 24
F1 C16 F2 F4 91.7(11) . .
F3 C16 F2 F4 156(2) 24 .
F3 C16 F2 F4 27.6(18) . .
F4 C16 F2 F4 -177(2) 24 .
C14 C16 F2 F4 -88.3(11) . .
C13 C15 O1 Zr2 0.000(4) . .
C17 C15 O1 Zr2 180.000(3) . .
C13 C14 O2 Zr2 0.000(4) . .
C16 C14 O2 Zr2 180.000(2) . .
F3 F1 F3 C16 -7(3) 24 .
F3 F1 F3 F4 16(4) 24 .
C16 F1 F3 F4 23.2(19) . .
F2 C16 F3 F1 130(2) . .
F3 C16 F3 F1 5(2) 24 .
F4 C16 F3 F1 79(5) 24 .
F4 C16 F3 F1 156.3(19) . .
C14 C16 F3 F1 -110.5(17) . .
F2 C16 F3 F4 -26.3(18) . .
F1 C16 F3 F4 -156.3(19) . .
F3 C16 F3 F4 -151(2) 24 .
F4 C16 F3 F4 -77(5) 24 .
C14 C16 F3 F4 93.2(15) . .
O4 C1 O3 Zr2 -3.3(12) . .
C2 C1 O3 Zr2 174.4(5) . .
F4 F2 F4 C16 -5(3) 24 .
C16 F2 F4 F3 -26.1(18) . .
F4 F2 F4 F3 -31(4) 24 .
F1 C16 F4 F2 -128(2) . .
F3 C16 F4 F2 -62(5) 24 .
F3 C16 F4 F2 -150(2) . .
F4 C16 F4 F2 3.1(19) 24 .
C14 C16 F4 F2 108.6(18) . .
F2 C16 F4 F3 150(2) . .
F1 C16 F4 F3 22.0(17) . .
F3 C16 F4 F3 88(5) 24 .
F4 C16 F4 F3 153(2) 24 .
C14 C16 F4 F3 -101.8(16) . .
F1 F3 F4 F2 4(3) . .
C16 F3 F4 F2 25.0(17) . .
F1 F3 F4 C16 -21.2(17) . .
O3 C1 O4 Zr1 3.2(11) . .
C2 C1 O4 Zr1 -174.5(4) . .
F7 C17 F5 F8 -89.2(15) . .
F8 C17 F5 F8 -178(3) 24 .
F6 C17 F5 F8 -156(3) 24 .
F6 C17 F5 F8 -22.0(17) . .
C15 C17 F5 F8 90.8(15) . .
F7 C17 F5 F8 89.2(15) . 24
F8 C17 F5 F8 178(3) . 24
F6 C17 F5 F8 22.0(17) 24 24
F6 C17 F5 F8 156(3) . 24
C15 C17 F5 F8 -90.8(15) . 24
F5 C17 F6 F7 -137(3) . .
F8 C17 F6 F7 -37(7) 24 .
F8 C17 F6 F7 -162(3) . .
F6 C17 F6 F7 2(2) 24 .
C15 C17 F6 F7 105(2) . .
F7 C17 F6 F8 162(3) . .
F5 C17 F6 F8 25(2) . .
F8 C17 F6 F8 125(8) 24 .
F6 C17 F6 F8 163(3) 24 .
C15 C17 F6 F8 -93.6(18) . .
F8 F6 F7 F6 -20(5) . 24
C17 F6 F7 F6 -3(4) . 24
F8 F6 F7 C17 -17(3) . .
F5 C17 F7 F6 -90.9(12) . 24
F8 C17 F7 F6 -16(2) 24 24
F8 C17 F7 F6 -166(2) . 24
F6 C17 F7 F6 178(2) . 24
C15 C17 F7 F6 89.1(12) . 24
F5 C17 F7 F6 90.9(12) . .
F8 C17 F7 F6 166(2) 24 .
F8 C17 F7 F6 16(2) . .
F6 C17 F7 F6 -178(2) 24 .
C15 C17 F7 F6 -89.1(12) . .
F7 F6 F8 C17 16(2) . .
F7 F6 F8 F5 -5(3) . .
C17 F6 F8 F5 -20.8(17) . .
F7 C17 F8 F6 -15(2) . .
F5 C17 F8 F6 -156(2) . .
F8 C17 F8 F6 -154(4) 24 .
F6 C17 F8 F6 -46(7) 24 .
C15 C17 F8 F6 95.4(16) . .
F7 C17 F8 F5 141(3) . .
F8 C17 F8 F5 2(4) 24 .
F6 C17 F8 F5 110(8) 24 .
F6 C17 F8 F5 156(2) . .
C15 C17 F8 F5 -108.5(17) . .
C17 F5 F8 F6 23.8(19) . .
F8 F5 F8 F6 22(4) 24 .
F8 F5 F8 C17 -2(3) 24 .
